data_2002156
loop_
_publ_author_name
'Sfreddo, O'
'Mueller-Buschbaum, Hk'

_publ_section_title
;
Weitere Verbindungen zum Ba6 Nd2 Al4 O15-Typ: Ba4 Nd4 Zn3 Pt O15 und
Ba4 Eu4 Zn3 Pt O15
;
_journal_name_full
;
Zeitschrift fuer Naturforschung, Teil B. Anorganische Chemie,
Organische Chemie (42,1987-)
;
_journal_page_first 628
_journal_page_last 630
_journal_volume 53
_journal_year 1998
_chemical_formula_structural 'Ba4 Nd4 Zn3 Pt O15'
_chemical_formula_sum 'Ba4 Nd4 O15 Pt Zn3'
_chemical_name_systematic
;
Tetrabarium tetraneodymium trizinc platinum oxide
;
_space_group_IT_number 186
_symmetry_cell_setting hexagonal
_symmetry_Int_Tables_number 186
_symmetry_space_group_name_Hall 'P 6c -2c'
_symmetry_space_group_name_H-M 'P 63 m c'
_cell_angle_alpha 90
_cell_angle_beta 90
_cell_angle_gamma 120
_cell_formula_units_Z 2
_cell_length_a 11.7191(10)
_cell_length_b 11.7191(10)
_cell_length_c 6.847(1)
_cell_volume 814.4
_refine_ls_R_factor_all 0.0288
_cod_database_code 2002156

loop_
_symmetry_equiv_pos_as_xyz
x,y,z
-y,x-y,z
y-x,-x,z
-y,-x,z
y-x,y,z
x,x-y,z
-x,-y,1/2+z
y,y-x,1/2+z
x-y,x,1/2+z
y,x,1/2+z
x-y,-y,1/2+z
-x,y-x,1/2+z

loop_
_atom_site_label
_atom_site_type_symbol
_atom_site_symmetry_multiplicity
_atom_site_Wyckoff_symbol
_atom_site_fract_x
_atom_site_fract_y
_atom_site_fract_z
_atom_site_occupancy
_atom_site_attached_hydrogens
_atom_site_calc_flag
Pt1 Pt4+ 2 b 0.6667 0.3333 0.31652(3) 1. 0 d
Ba1 Ba2+ 2 b 0.6667 0.3333 0.83887(5) 1. 0 d
Ba2 Ba2+ 6 c 0.34283(2) 0.171410(9) 0.15865(3) 1. 0 d
Nd1 Nd3+ 2 a 0. 0. 0.33313(5) 1. 0 d
Nd2 Nd3+ 6 c 0.522140(7) 0.477860(7) 0.50199(3) 1. 0 d
Zn1 Zn2+ 6 c 0.34524(3) 0.17262(2) 0.67276(5) 1. 0 d
O1 O2- 6 c 0.8320(2) 0.41602(10) 0.1585(4) 1. 0 d
O2 O2- 6 c 0.5032(2) 0.25162(10) 0.4849(4) 1. 0 d
O3 O2- 12 d 0.39685(15) 0.0581(2) 0.8033(3) 1. 0 d
O4 O2- 6 c 0.1716(3) 0.0858(2) 0.5681(4) 1. 0 d

loop_
_atom_type_symbol
_atom_type_oxidation_number
Pt4+ 4.000
Ba2+ 2.000
Nd3+ 3.000
Zn2+ 2.000
O2- -2.000
